data_2203308
loop_
_publ_author_name
'Low, John N.'
'Cobo, Justo'
'Arroyabe, Frank'
'Torres, Harlen'
'Abonia, Rodrigo'
'Glidewell, Christopher'

_publ_section_title
;
 5-(4-Bromophenyl)-3-phenyl-1-(3-phenylpropyl)-1<i>H</i>-pyrazole
;
_journal_issue 3
_journal_name_full 'Acta Crystallographica Section E'
_journal_page_first o324
_journal_page_last o326
_journal_paper_doi 10.1107/S1600536804001874
_journal_volume 60
_journal_year 2004
_chemical_formula_iupac 'C24 H21 Br N2'
_chemical_formula_moiety 'C24 H21 Br N2'
_chemical_formula_sum 'C24 H21 Br N2'
_chemical_formula_weight 417.34
_chemical_name_systematic
;
5-(4-Bromophenyl)-3-phenyl-1-(3-phenylpropyl)-1H-pyrazole
;
_space_group_IT_number 61
_symmetry_cell_setting orthorhombic
_symmetry_space_group_name_Hall '-P 2ac 2ab'
_symmetry_space_group_name_H-M 'P b c a'
_atom_sites_solution_hydrogens geom
_atom_sites_solution_primary direct
_atom_sites_solution_secondary difmap
_cell_angle_alpha 90.00
_cell_angle_beta 90.00
_cell_angle_gamma 90.00
_cell_formula_units_Z 8
_cell_length_a 5.67550(10)
_cell_length_b 25.5102(5)
_cell_length_c 26.5536(5)
_cell_measurement_reflns_used 4410
_cell_measurement_temperature 120(2)
_cell_measurement_theta_max 27.49
_cell_measurement_theta_min 3.07
_cell_volume 3844.51(12)
_computing_cell_refinement 'DENZO--SMN (Otwinowski & Minor, 1997)'
_computing_data_collection 'KappaCCD Server Software (Nonius, 1997)'
_computing_data_reduction DENZO--SMN
_computing_molecular_graphics 'PLATON (Spek, 2003)'
_computing_publication_material 'SHELXL97 and PRPKAPPA (Ferguson, 1999)'
_computing_structure_refinement 'SHELXL97 (Sheldrick, 1997)'
_computing_structure_solution 'OSCAIL (McArdle, 1995, 2003) and SHELXS97 (Sheldrick, 1997)'
_diffrn_ambient_temperature 120(2)
_diffrn_measured_fraction_theta_full 0.998
_diffrn_measured_fraction_theta_max 0.998
_diffrn_measurement_device_type 'Nonius KappaCCD'
_diffrn_measurement_method '\f scans, and \w scans with \k offsets'
_diffrn_radiation_monochromator graphite
_diffrn_radiation_source 'rotating anode'
_diffrn_radiation_type 'Mo K\a'
_diffrn_radiation_wavelength 0.71073
_diffrn_reflns_av_R_equivalents 0.0701
_diffrn_reflns_av_sigmaI/netI 0.0433
_diffrn_reflns_limit_h_max 6
_diffrn_reflns_limit_h_min -7
_diffrn_reflns_limit_k_max 33
_diffrn_reflns_limit_k_min -32
_diffrn_reflns_limit_l_max 34
_diffrn_reflns_limit_l_min -34
_diffrn_reflns_number 28955
_diffrn_reflns_theta_full 27.49
_diffrn_reflns_theta_max 27.49
_diffrn_reflns_theta_min 3.07
_diffrn_standards_decay_% 0
_exptl_absorpt_coefficient_mu 2.149
_exptl_absorpt_correction_T_max 0.712
_exptl_absorpt_correction_T_min 0.575
_exptl_absorpt_correction_type multi-scan
_exptl_absorpt_process_details '(SORTAV; Blessing, 1995, 1997)'
_exptl_crystal_colour colourless
_exptl_crystal_density_diffrn 1.442
_exptl_crystal_density_method 'not measured'
_exptl_crystal_description block
_exptl_crystal_F_000 1712
_exptl_crystal_size_max 0.50
_exptl_crystal_size_mid 0.20
_exptl_crystal_size_min 0.16
_refine_diff_density_max 0.431
_refine_diff_density_min -0.491
_refine_ls_extinction_method none
_refine_ls_goodness_of_fit_ref 1.036
_refine_ls_hydrogen_treatment constr
_refine_ls_matrix_type full
_refine_ls_number_parameters 244
_refine_ls_number_reflns 4410
_refine_ls_number_restraints 0
_refine_ls_restrained_S_all 1.036
_refine_ls_R_factor_all 0.0531
_refine_ls_R_factor_gt 0.0326
_refine_ls_shift/su_max 0.001
_refine_ls_shift/su_mean 0.000
_refine_ls_structure_factor_coef Fsqd
_refine_ls_weighting_details 'w = 1/[\s^2^(Fo^2^)+(0.0307P)^2^+2.0921P] where P = (Fo^2^+2Fc^2^)/3'
_refine_ls_weighting_scheme calc
_refine_ls_wR_factor_gt 0.0717
_refine_ls_wR_factor_ref 0.0783
_reflns_number_gt 3338
_reflns_number_total 4410
_reflns_threshold_expression I>2\s(I)
_cod_data_source_file lh6163.cif
_cod_data_source_block I
_cod_depositor_comments
;
The following automatic conversions were performed:
'_exptl_absorpt_correction_type' value 'Multi-scan' changed to
'multi-scan' according to
'/home/saulius/struct/CIF-dictionaries/cif_core.dic' dictionary named
'cif_core.dic' version 2.4.1 from 2010-06-29.

Automatic conversion script
Id: cif_fix_enum 1527 2010-12-29 10:47:43Z saulius 

The following automatic conversions were performed:

'_exptl_absorpt_correction_type' value 'Multi-scan' changed to
'multi-scan' according to
/home/saulius/struct/CIF-dictionaries/cif_core.dic dictionary named
'cif_core.dic' version 2.4.1 from 2010-06-29.

Automatic conversion script
Id: cif_fix_values 1715 2011-07-08 13:25:40Z adriana 
;
_cod_database_code 2203308
_cod_database_fobs_code 2203308

loop_
_symmetry_equiv_pos_as_xyz
'x, y, z'
'-x+1/2, -y, z+1/2'
'-x, y+1/2, -z+1/2'
'x+1/2, -y+1/2, -z'
'-x, -y, -z'
'x-1/2, y, -z-1/2'
'x, -y-1/2, z-1/2'
'-x-1/2, y-1/2, z'

loop_
_atom_site_label
_atom_site_fract_x
_atom_site_fract_y
_atom_site_fract_z
_atom_site_U_iso_or_equiv
_atom_site_adp_type
_atom_site_calc_flag
_atom_site_refinement_flags
_atom_site_occupancy
_atom_site_type_symbol
Br54 -0.13999(4) 0.337207(8) 0.702739(8) 0.02660(8) Uani d . 1 Br
N1 0.6629(3) 0.51900(6) 0.60374(7) 0.0216(4) Uani d . 1 N
N2 0.8049(3) 0.56145(7) 0.60241(7) 0.0225(4) Uani d . 1 N
C3 0.7623(4) 0.58716(8) 0.64529(8) 0.0222(4) Uani d . 1 C
C4 0.5905(4) 0.56114(8) 0.67397(8) 0.0228(5) Uani d . 1 C
C5 0.5298(4) 0.51705(8) 0.64649(8) 0.0210(4) Uani d . 1 C
C11 0.7251(4) 0.37003(8) 0.51946(8) 0.0247(5) Uani d . 1 C
C12 0.5307(4) 0.36288(9) 0.48856(9) 0.0314(5) Uani d . 1 C
C13 0.3790(4) 0.32069(10) 0.49563(10) 0.0358(6) Uani d . 1 C
C14 0.4193(4) 0.28552(9) 0.53395(10) 0.0352(6) Uani d . 1 C
C15 0.6123(4) 0.29194(9) 0.56524(9) 0.0314(5) Uani d . 1 C
C16 0.7649(4) 0.33390(9) 0.55768(9) 0.0282(5) Uani d . 1 C
C17 0.6675(4) 0.48501(8) 0.55968(8) 0.0227(5) Uani d . 1 C
C18 0.8949(4) 0.45386(8) 0.55618(8) 0.0248(5) Uani d . 1 C
C19 0.8915(4) 0.41538(9) 0.51183(9) 0.0305(5) Uani d . 1 C
C31 0.8977(4) 0.63511(8) 0.65623(8) 0.0225(5) Uani d . 1 C
C32 1.0997(4) 0.64644(9) 0.62883(9) 0.0308(5) Uani d . 1 C
C33 1.2296(5) 0.69105(9) 0.63900(10) 0.0348(6) Uani d . 1 C
C34 1.1596(4) 0.72499(9) 0.67618(10) 0.0341(6) Uani d . 1 C
C35 0.9604(5) 0.71422(9) 0.70361(9) 0.0321(5) Uani d . 1 C
C36 0.8277(4) 0.66941(8) 0.69419(9) 0.0285(5) Uani d . 1 C
C51 0.3680(4) 0.47405(8) 0.65914(8) 0.0201(4) Uani d . 1 C
C52 0.4219(4) 0.42201(8) 0.64725(8) 0.0235(5) Uani d . 1 C
C53 0.2701(4) 0.38190(8) 0.65987(8) 0.0236(5) Uani d . 1 C
C54 0.0659(4) 0.39304(8) 0.68557(8) 0.0222(5) Uani d . 1 C
C55 0.0084(4) 0.44406(9) 0.69871(8) 0.0240(5) Uani d . 1 C
C56 0.1588(4) 0.48412(8) 0.68483(8) 0.0227(5) Uani d . 1 C
H4 0.5287 0.5716 0.7057 0.027 Uiso calc R 1 H
H12 0.5007 0.3871 0.4622 0.038 Uiso calc R 1 H
H13 0.2473 0.3161 0.4740 0.043 Uiso calc R 1 H
H14 0.3149 0.2569 0.5389 0.042 Uiso calc R 1 H
H15 0.6405 0.2678 0.5918 0.038 Uiso calc R 1 H
H16 0.8982 0.3379 0.5790 0.034 Uiso calc R 1 H
H17A 0.6494 0.5066 0.5289 0.027 Uiso calc R 1 H
H17B 0.5326 0.4605 0.5613 0.027 Uiso calc R 1 H
H18A 0.9188 0.4342 0.5879 0.030 Uiso calc R 1 H
H18B 1.0290 0.4783 0.5521 0.030 Uiso calc R 1 H
H19A 0.8453 0.4345 0.4809 0.037 Uiso calc R 1 H
H19B 1.0526 0.4015 0.5066 0.037 Uiso calc R 1 H
H32 1.1491 0.6233 0.6028 0.037 Uiso calc R 1 H
H33 1.3681 0.6982 0.6201 0.042 Uiso calc R 1 H
H34 1.2485 0.7558 0.6829 0.041 Uiso calc R 1 H
H35 0.9124 0.7377 0.7294 0.039 Uiso calc R 1 H
H36 0.6905 0.6623 0.7135 0.034 Uiso calc R 1 H
H52 0.5649 0.4142 0.6302 0.028 Uiso calc R 1 H
H53 0.3064 0.3468 0.6509 0.028 Uiso calc R 1 H
H55 -0.1319 0.4513 0.7169 0.029 Uiso calc R 1 H
H56 0.1187 0.5193 0.6930 0.027 Uiso calc R 1 H

loop_
_atom_site_aniso_label
_atom_site_aniso_U_11
_atom_site_aniso_U_22
_atom_site_aniso_U_33
_atom_site_aniso_U_12
_atom_site_aniso_U_13
_atom_site_aniso_U_23
Br54 0.01898(12) 0.02974(13) 0.03106(13) -0.00272(9) 0.00109(9) 0.00623(10)
N1 0.0244(10) 0.0184(8) 0.0221(9) -0.0008(7) 0.0003(8) -0.0016(7)
N2 0.0257(10) 0.0203(9) 0.0215(9) -0.0034(7) -0.0002(8) -0.0008(7)
C3 0.0242(11) 0.0193(10) 0.0232(11) 0.0038(9) -0.0016(10) -0.0013(9)
C4 0.0245(12) 0.0223(11) 0.0214(11) 0.0039(9) 0.0018(9) -0.0020(9)
C5 0.0179(11) 0.0227(10) 0.0224(11) 0.0037(8) -0.0001(9) 0.0012(9)
C11 0.0280(12) 0.0218(11) 0.0244(11) 0.0010(9) 0.0090(10) -0.0073(9)
C12 0.0370(14) 0.0255(12) 0.0318(13) 0.0045(10) 0.0033(11) -0.0027(10)
C13 0.0281(13) 0.0326(13) 0.0469(16) 0.0025(11) -0.0043(12) -0.0112(12)
C14 0.0331(14) 0.0244(12) 0.0480(16) -0.0032(10) 0.0097(12) -0.0060(11)
C15 0.0406(15) 0.0232(11) 0.0304(12) -0.0007(10) 0.0080(11) -0.0005(10)
C16 0.0294(12) 0.0287(12) 0.0265(12) 0.0003(10) 0.0037(10) -0.0064(10)
C17 0.0266(12) 0.0234(10) 0.0179(10) -0.0032(9) -0.0005(9) -0.0024(9)
C18 0.0251(12) 0.0240(11) 0.0251(11) -0.0029(9) 0.0048(10) -0.0027(9)
C19 0.0366(14) 0.0267(12) 0.0280(12) -0.0029(10) 0.0127(11) -0.0061(10)
C31 0.0255(12) 0.0191(10) 0.0227(11) 0.0015(9) -0.0034(9) 0.0019(9)
C32 0.0324(13) 0.0283(12) 0.0316(13) -0.0023(10) 0.0017(11) -0.0018(10)
C33 0.0343(14) 0.0303(13) 0.0398(15) -0.0061(11) -0.0063(12) 0.0049(11)
C34 0.0437(15) 0.0213(11) 0.0373(14) -0.0075(10) -0.0154(12) 0.0065(10)
C35 0.0428(15) 0.0224(11) 0.0311(13) 0.0011(10) -0.0078(12) -0.0040(10)
C36 0.0330(13) 0.0231(11) 0.0293(13) 0.0019(9) -0.0019(10) -0.0021(9)
C51 0.0184(10) 0.0217(10) 0.0203(10) 0.0015(8) -0.0029(9) 0.0023(8)
C52 0.0169(11) 0.0260(11) 0.0276(11) 0.0046(8) 0.0033(9) 0.0005(9)
C53 0.0198(11) 0.0223(11) 0.0287(12) 0.0021(9) 0.0019(9) 0.0011(9)
C54 0.0181(10) 0.0247(11) 0.0237(11) -0.0008(8) -0.0021(9) 0.0040(9)
C55 0.0178(11) 0.0338(12) 0.0204(11) 0.0043(9) 0.0016(9) 0.0000(10)
C56 0.0226(11) 0.0246(11) 0.0210(10) 0.0054(9) -0.0019(9) -0.0026(9)

loop_
_atom_type_symbol
_atom_type_description
_atom_type_scat_dispersion_real
_atom_type_scat_dispersion_imag
_atom_type_scat_source
C C 0.0033 0.0016 'International Tables Vol C Tables 4.2.6.8 and 6.1.1.4'
H H 0.0000 0.0000 'International Tables Vol C Tables 4.2.6.8 and 6.1.1.4'
Br Br -0.2901 2.4595 'International Tables Vol C Tables 4.2.6.8 and 6.1.1.4'
N N 0.0061 0.0033 'International Tables Vol C Tables 4.2.6.8 and 6.1.1.4'

loop_
_geom_angle_atom_site_label_1
_geom_angle_atom_site_label_2
_geom_angle_atom_site_label_3
_geom_angle
_geom_angle_publ_flag
C5 N1 N2 112.43(17) y
N2 N1 C17 116.49(17) y
C5 N1 C17 131.01(18) y
N1 C17 C18 112.06(17) no
N1 C17 H17A 109.2 no
C18 C17 H17A 109.2 no
N1 C17 H17B 109.2 no
C18 C17 H17B 109.2 no
H17A C17 H17B 107.9 no
C17 C18 C19 111.79(19) no
C17 C18 H18A 109.3 no
C19 C18 H18A 109.3 no
C17 C18 H18B 109.3 no
C19 C18 H18B 109.3 no
H18A C18 H18B 107.9 no
C11 C19 C18 113.34(18) no
C11 C19 H19A 108.9 no
C18 C19 H19A 108.9 no
C11 C19 H19B 108.9 no
C18 C19 H19B 108.9 no
H19A C19 H19B 107.7 no
C12 C11 C16 118.3(2) no
C12 C11 C19 121.3(2) no
C16 C11 C19 120.4(2) no
C11 C12 C13 120.9(2) no
C11 C12 H12 119.5 no
C13 C12 H12 119.5 no
C14 C13 C12 120.1(2) no
C14 C13 H13 119.9 no
C12 C13 H13 119.9 no
C13 C14 C15 119.9(2) no
C13 C14 H14 120.1 no
C15 C14 H14 120.1 no
C14 C15 C16 119.8(2) no
C14 C15 H15 120.1 no
C16 C15 H15 120.1 no
C11 C16 C15 121.0(2) no
C11 C16 H16 119.5 no
C15 C16 H16 119.5 no
N2 C3 C4 110.84(18) y
N2 C3 C31 118.76(19) y
C4 C3 C31 130.38(19) y
C32 C31 C36 119.0(2) no
C32 C31 C3 120.0(2) no
C36 C31 C3 121.0(2) no
C33 C32 C31 120.6(2) no
C33 C32 H32 119.7 no
C31 C32 H32 119.7 no
C34 C33 C32 120.4(2) no
C34 C33 H33 119.8 no
C32 C33 H33 119.8 no
C33 C34 C35 119.6(2) no
C33 C34 H34 120.2 no
C35 C34 H34 120.2 no
C34 C35 C36 121.0(2) no
C34 C35 H35 119.5 no
C36 C35 H35 119.5 no
C35 C36 C31 119.5(2) no
C35 C36 H36 120.3 no
C31 C36 H36 120.3 no
C5 C4 H4 127.1 no
C3 C4 H4 127.1 no
C4 C5 N1 105.72(18) y
N1 C5 C51 124.28(18) y
C4 C5 C51 129.9(2) y
N1 N2 C3 105.28(17) y
C3 C4 C5 105.73(19) y
C56 C51 C52 118.17(19) no
C56 C51 C5 120.43(18) no
C52 C51 C5 121.37(19) no
C53 C52 C51 120.9(2) no
C53 C52 H52 119.6 no
C51 C52 H52 119.6 no
C54 C53 C52 119.6(2) no
C54 C53 H53 120.2 no
C52 C53 H53 120.2 no
C53 C54 C55 121.2(2) no
C53 C54 Br54 118.89(16) no
C55 C54 Br54 119.94(16) no
C56 C55 C54 118.8(2) no
C56 C55 H55 120.6 no
C54 C55 H55 120.6 no
C55 C56 C51 121.4(2) no
C55 C56 H56 119.3 no
C51 C56 H56 119.3 no

loop_
_geom_bond_atom_site_label_1
_geom_bond_atom_site_label_2
_geom_bond_distance
_geom_bond_publ_flag
N1 N2 1.350(2) y
N2 C3 1.336(3) y
C3 C4 1.404(3) y
C4 C5 1.384(3) y
C5 N1 1.365(3) y
N1 C17 1.457(3) no
C17 C18 1.519(3) no
C17 H17A 0.99 no
C17 H17B 0.99 no
C18 C19 1.533(3) no
C18 H18A 0.99 no
C18 H18B 0.99 no
C19 C11 1.507(3) no
C19 H19A 0.99 no
C19 H19B 0.99 no
C11 C12 1.387(3) no
C11 C16 1.389(3) no
C12 C13 1.391(3) no
C12 H12 0.95 no
C13 C14 1.376(4) no
C13 H13 0.95 no
C14 C15 1.385(3) no
C14 H14 0.95 no
C15 C16 1.391(3) no
C15 H15 0.95 no
C16 H16 0.95 no
C3 C31 1.473(3) no
C31 C32 1.388(3) no
C31 C36 1.393(3) no
C32 C33 1.383(3) no
C32 H32 0.95 no
C33 C34 1.372(4) no
C33 H33 0.95 no
C34 C35 1.373(4) no
C34 H34 0.95 no
C35 C36 1.392(3) no
C35 H35 0.95 no
C36 H36 0.95 no
C4 H4 0.95 no
C5 C51 1.469(3) no
C51 C56 1.393(3) no
C51 C52 1.398(3) no
C52 C53 1.379(3) no
C52 H52 0.95 no
C53 C54 1.375(3) no
C53 H53 0.95 no
C54 C55 1.386(3) no
C54 Br54 1.898(2) no
C55 C56 1.382(3) no
C55 H55 0.95 no
C56 H56 0.95 no

loop_
_geom_hbond_atom_site_label_D
_geom_hbond_atom_site_label_H
_geom_hbond_atom_site_label_A
_geom_hbond_site_symmetry_A
_geom_hbond_distance_DH
_geom_hbond_distance_HA
_geom_hbond_distance_DA
_geom_hbond_angle_DHA
_geom_hbond_publ_flag
C18 H18A Cg1 1_655 0.99 2.81 3.625(2) 140 y
C56 H56 Cg2 1_455 0.95 3.08 3.499(2) 108 y

loop_
_geom_torsion_atom_site_label_1
_geom_torsion_atom_site_label_2
_geom_torsion_atom_site_label_3
_geom_torsion_atom_site_label_4
_geom_torsion
_geom_torsion_publ_flag
N2 N1 C17 C18 72.0(2) y
C5 N1 C17 C18 -111.5(2) no
N1 C17 C18 C19 176.02(17) y
C17 C18 C19 C11 -70.4(3) y
C18 C19 C11 C12 115.9(2) y
C18 C19 C11 C16 -64.7(3) no
C16 C11 C12 C13 0.1(3) no
C19 C11 C12 C13 179.5(2) no
C11 C12 C13 C14 0.6(4) no
C12 C13 C14 C15 -0.5(4) no
C13 C14 C15 C16 -0.1(3) no
C12 C11 C16 C15 -0.8(3) no
C19 C11 C16 C15 179.8(2) no
C14 C15 C16 C11 0.8(3) no
C5 N1 N2 C3 0.2(2) no
C17 N1 N2 C3 177.37(17) no
N1 N2 C3 C4 -0.5(2) no
N1 N2 C3 C31 177.88(18) no
N2 C3 C31 C32 -14.6(3) no
C4 C3 C31 C32 163.4(2) no
N2 C3 C31 C36 166.0(2) no
C4 C3 C31 C36 -16.0(3) no
C36 C31 C32 C33 0.0(3) no
C3 C31 C32 C33 -179.4(2) no
C31 C32 C33 C34 -0.4(4) no
C32 C33 C34 C35 0.5(4) no
C33 C34 C35 C36 -0.2(4) no
C34 C35 C36 C31 -0.3(3) no
C32 C31 C36 C35 0.4(3) no
C3 C31 C36 C35 179.7(2) no
N2 C3 C4 C5 0.6(2) no
C31 C3 C4 C5 -177.5(2) no
N2 N1 C5 C4 0.2(2) no
C17 N1 C5 C4 -176.5(2) no
N2 N1 C5 C51 -176.99(18) no
C17 N1 C5 C51 6.4(3) no
C3 C4 C5 N1 -0.5(2) no
C3 C4 C5 C51 176.5(2) no
N1 C5 C51 C56 -145.5(2) no
C4 C5 C51 C56 38.0(3) no
N1 C5 C51 C52 36.4(3) no
C4 C5 C51 C52 -140.0(2) no
C56 C51 C52 C53 1.1(3) no
C5 C51 C52 C53 179.2(2) no
C51 C52 C53 C54 -1.6(3) no
C52 C53 C54 C55 0.6(3) no
C52 C53 C54 Br54 -179.81(16) no
C53 C54 C55 C56 1.0(3) no
Br54 C54 C55 C56 -178.64(16) no
C54 C55 C56 C51 -1.5(3) no
C52 C51 C56 C55 0.5(3) no
C5 C51 C56 C55 -177.60(19) no

loop_
_cod_related_entry_id
_cod_related_entry_database
_cod_related_entry_code
1 ChemSpider 4052422
